data_4308521
loop_
_publ_author_name
'Sergey V. Kryatov'
'Sonia Taktak'
'Ivan V. Korendovych'
'Elena V. Rybak-Akimova'
'J\'ozsef Kaizer'
'St\'ephane Torelli'
'Xiaopeng Shan'
'Sanjay Mandal'
'Vicki L. MacMurdo'
'Antoni Mairata i Payeras'
'Lawrence Que'

_publ_contact_author_name 'Lawrence Que Jr'
_publ_section_title
;
Dioxygen Binding to Complexes with FeII2(\m-OH)2 Cores: Steric Control of
Activation Barriers and O2-Adduct Formation
;
_journal_name_full 'Inorganic Chemistry'
_journal_page_first 85
_journal_page_last 99
_journal_paper_doi 10.1021/ic0485312
_journal_volume 44
_journal_year 2005
_chemical_formula_moiety 'C36 H38 Fe2 N8 O2, 2(C F3 O3 S) '
_chemical_formula_sum 'C38 H38 F6 Fe2 N8 O8 S2'
_chemical_formula_weight 1024.58
_chemical_name_systematic
;
?
;
_space_group_IT_number 14
_symmetry_cell_setting monoclinic
_symmetry_space_group_name_Hall '-P 2yn'
_symmetry_space_group_name_H-M 'P 1 21/n 1'
_atom_sites_solution_hydrogens geom
_atom_sites_solution_primary direct
_atom_sites_solution_secondary difmap
_audit_creation_method SHELXL-97
_cell_angle_alpha 90.00
_cell_angle_beta 108.096(2)
_cell_angle_gamma 90.00
_cell_formula_units_Z 2
_cell_length_a 11.6706(11)
_cell_length_b 12.1665(11)
_cell_length_c 15.8301(14)
_cell_measurement_reflns_used 9587
_cell_measurement_temperature 173(2)
_cell_measurement_theta_max 28.26
_cell_measurement_theta_min 2.48
_cell_volume 2136.5(3)
_computing_structure_refinement 'SHELXL-97 (Sheldrick, 1997)'
_computing_structure_solution 'SHELXS-97 (Sheldrick, 1990)'
_diffrn_ambient_temperature 173(2)
_diffrn_measured_fraction_theta_full 0.999
_diffrn_measured_fraction_theta_max 0.961
_diffrn_measurement_device_type 'Bruker CCD'
_diffrn_measurement_method '\f and \w'
_diffrn_radiation_monochromator graphite
_diffrn_radiation_source 'sealed tube'
_diffrn_radiation_type MoK\a
_diffrn_radiation_wavelength 0.71073
_diffrn_reflns_av_R_equivalents 0.0220
_diffrn_reflns_av_sigmaI/netI 0.0281
_diffrn_reflns_limit_h_max 14
_diffrn_reflns_limit_h_min -15
_diffrn_reflns_limit_k_max 16
_diffrn_reflns_limit_k_min -16
_diffrn_reflns_limit_l_max 18
_diffrn_reflns_limit_l_min -20
_diffrn_reflns_number 15525
_diffrn_reflns_theta_full 25.00
_diffrn_reflns_theta_max 28.29
_diffrn_reflns_theta_min 1.91
_diffrn_standards_decay_% <1
_diffrn_standards_interval_time 0
_diffrn_standards_number 0
_exptl_absorpt_coefficient_mu 0.864
_exptl_absorpt_correction_T_max 0.9034
_exptl_absorpt_correction_T_min 0.7238
_exptl_absorpt_correction_type multi-scan
_exptl_absorpt_process_details '(SADABS; Sheldrick 1996)'
_exptl_crystal_colour orange
_exptl_crystal_density_diffrn 1.593
_exptl_crystal_density_method 'not measured'
_exptl_crystal_description prism
_exptl_crystal_F_000 1048
_exptl_crystal_size_max 0.40
_exptl_crystal_size_mid 0.25
_exptl_crystal_size_min 0.12
_refine_diff_density_max 0.929
_refine_diff_density_min -0.486
_refine_diff_density_rms 0.080
_refine_ls_extinction_coef 0.0018(7)
_refine_ls_extinction_expression Fc^*^=kFc[1+0.001xFc^2^\l^3^/sin(2\q)]^-1/4^
_refine_ls_extinction_method SHELXL
_refine_ls_goodness_of_fit_ref 1.167
_refine_ls_hydrogen_treatment mixed
_refine_ls_matrix_type full
_refine_ls_number_parameters 294
_refine_ls_number_reflns 5104
_refine_ls_number_restraints 0
_refine_ls_restrained_S_all 1.167
_refine_ls_R_factor_all 0.0598
_refine_ls_R_factor_gt 0.0516
_refine_ls_shift/su_max 0.001
_refine_ls_shift/su_mean 0.000
_refine_ls_structure_factor_coef Fsqd
_refine_ls_weighting_details 'calc w=1/[\s^2^(Fo^2^)+(0.0701P)^2^+1.8218P] where P=(Fo^2^+2Fc^2^)/3'
_refine_ls_weighting_scheme calc
_refine_ls_wR_factor_gt 0.1361
_refine_ls_wR_factor_ref 0.1448
_reflns_number_gt 4291
_reflns_number_total 5104
_reflns_threshold_expression >2sigma(I)
_cod_data_source_file ic0485312si20041025_103940_4.cif
_cod_data_source_block sad
_cod_original_sg_symbol_Hall '-P 2yn '
_cod_original_sg_symbol_H-M 'P 21/n'
_cod_database_code 4308521

loop_
_symmetry_equiv_pos_as_xyz
'x, y, z'
'-x+1/2, y+1/2, -z+1/2'
'-x, -y, -z'
'x-1/2, -y-1/2, z-1/2'

loop_
_atom_site_label
_atom_site_type_symbol
_atom_site_fract_x
_atom_site_fract_y
_atom_site_fract_z
_atom_site_U_iso_or_equiv
_atom_site_adp_type
_atom_site_occupancy
_atom_site_symmetry_multiplicity
_atom_site_calc_flag
_atom_site_refinement_flags
_atom_site_disorder_assembly
_atom_site_disorder_group
Fe1 Fe 0.10899(3) 0.56247(3) 0.99491(2) 0.02831(13) Uani 1 1 d . . .
S1 S 0.24495(6) 0.14431(5) 0.97932(4) 0.03789(18) Uani 1 1 d . . .
O1 O 0.08248(16) 0.42065(15) 1.04630(12) 0.0305(4) Uani 1 1 d . . .
H1 H 0.107(4) 0.371(4) 1.027(3) 0.061(12) Uiso 1 1 d . . .
N1 N 0.14584(19) 0.72567(17) 0.93972(14) 0.0325(4) Uani 1 1 d . . .
C1 C 0.0620(3) 0.7301(2) 0.84837(17) 0.0380(5) Uani 1 1 d . . .
H1A H 0.0863 0.7899 0.8151 0.046 Uiso 1 1 calc R . .
H1B H -0.0204 0.7461 0.8501 0.046 Uiso 1 1 calc R . .
F1 F 0.05126(18) 0.1377(3) 0.84121(16) 0.0834(8) Uani 1 1 d . . .
F2 F 0.2106(2) 0.16584(18) 0.80867(12) 0.0618(5) Uani 1 1 d . . .
N2 N 0.09070(18) 0.53261(17) 0.85395(13) 0.0318(4) Uani 1 1 d . . .
C2 C 0.0624(2) 0.6219(2) 0.80168(16) 0.0351(5) Uani 1 1 d . . .
O2 O 0.3657(2) 0.1084(2) 0.99033(15) 0.0568(6) Uani 1 1 d . . .
N3 N 0.30588(19) 0.56354(17) 1.03049(14) 0.0333(4) Uani 1 1 d . . .
F3 F 0.1764(2) 0.00458(17) 0.84734(14) 0.0702(6) Uani 1 1 d . . .
O3 O 0.1804(3) 0.0840(2) 1.02751(16) 0.0612(7) Uani 1 1 d . . .
C3 C 0.0326(3) 0.6145(3) 0.71045(18) 0.0441(6) Uani 1 1 d . . .
H3 H 0.0131 0.6788 0.6748 0.053 Uiso 1 1 calc R . .
N4 N 0.14806(18) 0.67320(17) 1.10961(13) 0.0318(4) Uani 1 1 d . . .
C4 C 0.0313(3) 0.5129(3) 0.67124(19) 0.0478(7) Uani 1 1 d . . .
H4 H 0.0101 0.5063 0.6085 0.057 Uiso 1 1 calc R . .
O4 O 0.2323(2) 0.26111(17) 0.98213(15) 0.0519(5) Uani 1 1 d . . .
C5 C 0.0613(3) 0.4215(2) 0.72490(19) 0.0430(6) Uani 1 1 d . . .
H5 H 0.0617 0.3506 0.6998 0.052 Uiso 1 1 calc R . .
C6 C 0.0909(2) 0.4346(2) 0.81588(18) 0.0365(5) Uani 1 1 d . . .
H6 H 0.1122 0.3715 0.8528 0.044 Uiso 1 1 calc R . .
C7 C 0.2722(2) 0.7283(2) 0.93949(18) 0.0402(6) Uani 1 1 d . . .
H7A H 0.3027 0.8046 0.9508 0.048 Uiso 1 1 calc R . .
H7B H 0.2747 0.7070 0.8797 0.048 Uiso 1 1 calc R . .
C8 C 0.3551(2) 0.6534(2) 1.00755(17) 0.0369(5) Uani 1 1 d . . .
C9 C 0.4778(3) 0.6751(3) 1.0391(2) 0.0467(7) Uani 1 1 d . . .
H9 H 0.5102 0.7394 1.0212 0.056 Uiso 1 1 calc R . .
C10 C 0.5514(3) 0.6009(3) 1.0969(2) 0.0537(8) Uani 1 1 d . . .
H10 H 0.6358 0.6137 1.1197 0.064 Uiso 1 1 calc R . .
C11 C 0.5021(3) 0.5087(3) 1.1214(2) 0.0501(7) Uani 1 1 d . . .
H11 H 0.5515 0.4570 1.1614 0.060 Uiso 1 1 calc R . .
C12 C 0.3785(2) 0.4919(3) 1.08655(18) 0.0416(6) Uani 1 1 d . . .
H12 H 0.3444 0.4276 1.1030 0.050 Uiso 1 1 calc R . .
C13 C 0.1199(3) 0.8121(2) 0.99675(17) 0.0385(6) Uani 1 1 d . . .
H13A H 0.0319 0.8254 0.9789 0.046 Uiso 1 1 calc R . .
H13B H 0.1596 0.8814 0.9885 0.046 Uiso 1 1 calc R . .
C14 C 0.1642(2) 0.7791(2) 1.09292(16) 0.0329(5) Uani 1 1 d . . .
C15 C 0.2142(2) 0.8543(2) 1.16000(18) 0.0385(6) Uani 1 1 d . . .
H15 H 0.2255 0.9288 1.1463 0.046 Uiso 1 1 calc R . .
C16 C 0.2475(3) 0.8186(2) 1.24779(18) 0.0417(6) Uani 1 1 d . . .
H16 H 0.2818 0.8684 1.2952 0.050 Uiso 1 1 calc R . .
C17 C 0.2300(3) 0.7096(2) 1.26497(18) 0.0405(6) Uani 1 1 d . . .
H17 H 0.2513 0.6831 1.3243 0.049 Uiso 1 1 calc R . .
C18 C 0.1811(2) 0.6400(2) 1.19422(17) 0.0358(5) Uani 1 1 d . . .
H18 H 0.1703 0.5649 1.2062 0.043 Uiso 1 1 calc R . .
C19 C 0.1660(3) 0.1111(3) 0.8638(2) 0.0471(6) Uani 1 1 d . . .

loop_
_atom_site_aniso_label
_atom_site_aniso_U_11
_atom_site_aniso_U_22
_atom_site_aniso_U_33
_atom_site_aniso_U_23
_atom_site_aniso_U_13
_atom_site_aniso_U_12
Fe1 0.0311(2) 0.02384(19) 0.0285(2) 0.00162(11) 0.00708(14) -0.00261(12)
S1 0.0489(4) 0.0281(3) 0.0370(3) 0.0004(2) 0.0138(3) 0.0004(2)
O1 0.0316(9) 0.0271(8) 0.0317(9) 0.0026(6) 0.0083(7) 0.0002(6)
N1 0.0361(10) 0.0271(9) 0.0326(10) 0.0011(8) 0.0080(8) -0.0033(8)
C1 0.0464(14) 0.0304(12) 0.0317(12) 0.0043(9) 0.0040(10) -0.0024(10)
F1 0.0414(10) 0.129(2) 0.0705(15) -0.0228(14) 0.0038(10) 0.0037(12)
F2 0.0737(13) 0.0690(13) 0.0437(10) 0.0108(9) 0.0198(9) 0.0076(10)
N2 0.0334(10) 0.0312(10) 0.0301(10) 0.0002(8) 0.0090(8) -0.0026(8)
C2 0.0381(12) 0.0365(12) 0.0286(11) 0.0019(9) 0.0073(9) -0.0068(10)
O2 0.0530(13) 0.0615(15) 0.0495(12) 0.0001(10) 0.0066(10) 0.0150(11)
N3 0.0311(10) 0.0366(11) 0.0309(10) -0.0033(8) 0.0076(8) -0.0012(8)
F3 0.1053(18) 0.0473(11) 0.0548(11) -0.0157(9) 0.0201(11) -0.0098(11)
O3 0.0909(19) 0.0498(12) 0.0526(13) -0.0050(10) 0.0362(13) -0.0216(12)
C3 0.0527(16) 0.0450(15) 0.0317(13) 0.0046(11) 0.0089(11) -0.0056(12)
N4 0.0349(10) 0.0287(10) 0.0308(10) 0.0007(8) 0.0087(8) -0.0011(8)
C4 0.0549(17) 0.0579(18) 0.0309(13) -0.0025(12) 0.0139(12) -0.0098(14)
O4 0.0688(14) 0.0318(10) 0.0541(12) -0.0017(9) 0.0178(11) 0.0038(9)
C5 0.0483(15) 0.0430(14) 0.0391(14) -0.0094(11) 0.0156(12) -0.0074(12)
C6 0.0401(13) 0.0343(13) 0.0354(13) -0.0010(9) 0.0119(11) -0.0013(10)
C7 0.0435(14) 0.0381(13) 0.0402(13) 0.0024(11) 0.0147(11) -0.0106(11)
C8 0.0358(12) 0.0405(13) 0.0357(13) -0.0107(10) 0.0130(10) -0.0077(10)
C9 0.0369(14) 0.0527(17) 0.0513(16) -0.0177(13) 0.0148(12) -0.0115(12)
C10 0.0335(14) 0.072(2) 0.0509(17) -0.0226(16) 0.0062(12) -0.0027(14)
C11 0.0425(15) 0.0610(19) 0.0398(15) -0.0087(13) 0.0027(12) 0.0114(14)
C12 0.0402(13) 0.0470(15) 0.0354(13) -0.0036(11) 0.0086(10) 0.0065(11)
C13 0.0531(16) 0.0246(11) 0.0357(13) -0.0006(9) 0.0108(11) 0.0007(10)
C14 0.0363(12) 0.0271(11) 0.0341(12) -0.0019(9) 0.0093(10) -0.0012(9)
C15 0.0430(14) 0.0294(12) 0.0412(14) -0.0057(10) 0.0103(11) -0.0054(10)
C16 0.0458(15) 0.0402(14) 0.0361(13) -0.0105(11) 0.0084(11) -0.0038(12)
C17 0.0439(14) 0.0446(14) 0.0306(12) -0.0008(10) 0.0080(10) -0.0004(11)
C18 0.0377(12) 0.0335(12) 0.0349(12) 0.0004(10) 0.0093(10) 0.0003(10)
C19 0.0462(15) 0.0473(16) 0.0462(15) -0.0047(12) 0.0121(12) 0.0022(12)

loop_
_atom_type_symbol
_atom_type_description
_atom_type_scat_dispersion_real
_atom_type_scat_dispersion_imag
_atom_type_scat_source
C C 0.0033 0.0016 'International Tables Vol C Tables 4.2.6.8 and 6.1.1.4'
H H 0.0000 0.0000 'International Tables Vol C Tables 4.2.6.8 and 6.1.1.4'
N N 0.0061 0.0033 'International Tables Vol C Tables 4.2.6.8 and 6.1.1.4'
O O 0.0106 0.0060 'International Tables Vol C Tables 4.2.6.8 and 6.1.1.4'
F F 0.0171 0.0103 'International Tables Vol C Tables 4.2.6.8 and 6.1.1.4'
S S 0.1246 0.1234 'International Tables Vol C Tables 4.2.6.8 and 6.1.1.4'
Fe Fe 0.3463 0.8444 'International Tables Vol C Tables 4.2.6.8 and 6.1.1.4'

loop_
_geom_angle_atom_site_label_1
_geom_angle_atom_site_label_2
_geom_angle_atom_site_label_3
_geom_angle
_geom_angle_site_symmetry_1
_geom_angle_site_symmetry_3
_geom_angle_publ_flag
O1 Fe1 O1 85.80(7) . 3_567 ?
O1 Fe1 N3 100.70(8) . . ?
O1 Fe1 N3 173.50(7) 3_567 . ?
O1 Fe1 N4 102.41(8) . . ?
O1 Fe1 N4 97.05(7) 3_567 . ?
N3 Fe1 N4 81.47(8) . . ?
O1 Fe1 N2 107.15(8) . . ?
O1 Fe1 N2 86.76(7) 3_567 . ?
N3 Fe1 N2 91.45(8) . . ?
N4 Fe1 N2 150.39(8) . . ?
O1 Fe1 N1 177.97(8) . . ?
O1 Fe1 N1 95.97(7) 3_567 . ?
N3 Fe1 N1 77.53(8) . . ?
N4 Fe1 N1 76.41(8) . . ?
N2 Fe1 N1 73.99(8) . . ?
O3 S1 O4 114.63(15) . . ?
O3 S1 O2 116.07(17) . . ?
O4 S1 O2 113.95(15) . . ?
O3 S1 C19 103.65(15) . . ?
O4 S1 C19 103.11(14) . . ?
O2 S1 C19 103.10(14) . . ?
Fe1 O1 Fe1 94.20(7) . 3_567 ?
Fe1 O1 H1 113(3) . . ?
Fe1 O1 H1 116(3) 3_567 . ?
C1 N1 C7 110.9(2) . . ?
C1 N1 C13 112.0(2) . . ?
C7 N1 C13 112.4(2) . . ?
C1 N1 Fe1 105.22(15) . . ?
C7 N1 Fe1 109.24(15) . . ?
C13 N1 Fe1 106.80(15) . . ?
N1 C1 C2 110.3(2) . . ?
N1 C1 H1A 109.6 . . ?
C2 C1 H1A 109.6 . . ?
N1 C1 H1B 109.6 . . ?
C2 C1 H1B 109.6 . . ?
H1A C1 H1B 108.1 . . ?
C6 N2 C2 118.6(2) . . ?
C6 N2 Fe1 126.19(17) . . ?
C2 N2 Fe1 114.71(17) . . ?
N2 C2 C3 121.7(3) . . ?
N2 C2 C1 116.2(2) . . ?
C3 C2 C1 122.1(2) . . ?
C8 N3 C12 118.3(2) . . ?
C8 N3 Fe1 116.13(17) . . ?
C12 N3 Fe1 124.31(19) . . ?
C2 C3 C4 119.6(3) . . ?
C2 C3 H3 120.2 . . ?
C4 C3 H3 120.2 . . ?
C18 N4 C14 118.3(2) . . ?
C18 N4 Fe1 124.47(17) . . ?
C14 N4 Fe1 115.68(16) . . ?
C5 C4 C3 118.7(3) . . ?
C5 C4 H4 120.6 . . ?
C3 C4 H4 120.6 . . ?
C4 C5 C6 118.9(3) . . ?
C4 C5 H5 120.6 . . ?
C6 C5 H5 120.6 . . ?
N2 C6 C5 122.6(2) . . ?
N2 C6 H6 118.7 . . ?
C5 C6 H6 118.7 . . ?
N1 C7 C8 113.9(2) . . ?
N1 C7 H7A 108.8 . . ?
C8 C7 H7A 108.8 . . ?
N1 C7 H7B 108.8 . . ?
C8 C7 H7B 108.8 . . ?
H7A C7 H7B 107.7 . . ?
N3 C8 C9 122.7(3) . . ?
N3 C8 C7 116.9(2) . . ?
C9 C8 C7 120.2(3) . . ?
C10 C9 C8 118.4(3) . . ?
C10 C9 H9 120.8 . . ?
C8 C9 H9 120.8 . . ?
C11 C10 C9 119.5(3) . . ?
C11 C10 H10 120.2 . . ?
C9 C10 H10 120.2 . . ?
C10 C11 C12 118.9(3) . . ?
C10 C11 H11 120.5 . . ?
C12 C11 H11 120.5 . . ?
N3 C12 C11 122.1(3) . . ?
N3 C12 H12 118.9 . . ?
C11 C12 H12 118.9 . . ?
N1 C13 C14 111.0(2) . . ?
N1 C13 H13A 109.4 . . ?
C14 C13 H13A 109.4 . . ?
N1 C13 H13B 109.4 . . ?
C14 C13 H13B 109.4 . . ?
H13A C13 H13B 108.0 . . ?
N4 C14 C15 122.4(2) . . ?
N4 C14 C13 115.5(2) . . ?
C15 C14 C13 122.0(2) . . ?
C14 C15 C16 118.7(2) . . ?
C14 C15 H15 120.7 . . ?
C16 C15 H15 120.7 . . ?
C17 C16 C15 118.9(2) . . ?
C17 C16 H16 120.5 . . ?
C15 C16 H16 120.5 . . ?
C18 C17 C16 118.6(2) . . ?
C18 C17 H17 120.7 . . ?
C16 C17 H17 120.7 . . ?
N4 C18 C17 123.2(2) . . ?
N4 C18 H18 118.4 . . ?
C17 C18 H18 118.4 . . ?
F1 C19 F2 105.8(3) . . ?
F1 C19 F3 109.4(3) . . ?
F2 C19 F3 106.4(3) . . ?
F1 C19 S1 111.9(2) . . ?
F2 C19 S1 111.7(2) . . ?
F3 C19 S1 111.3(2) . . ?

loop_
_geom_bond_atom_site_label_1
_geom_bond_atom_site_label_2
_geom_bond_distance
_geom_bond_site_symmetry_2
_geom_bond_publ_flag
Fe1 O1 1.9726(17) . ?
Fe1 O1 2.1344(18) 3_567 ?
Fe1 N3 2.189(2) . ?
Fe1 N4 2.192(2) . ?
Fe1 N2 2.205(2) . ?
Fe1 N1 2.264(2) . ?
S1 O3 1.430(2) . ?
S1 O4 1.431(2) . ?
S1 O2 1.433(2) . ?
S1 C19 1.820(3) . ?
O1 Fe1 2.1344(18) 3_567 ?
O1 H1 0.77(4) . ?
N1 C1 1.474(3) . ?
N1 C7 1.477(3) . ?
N1 C13 1.477(3) . ?
C1 C2 1.510(4) . ?
C1 H1A 0.9900 . ?
C1 H1B 0.9900 . ?
F1 C19 1.314(4) . ?
F2 C19 1.326(4) . ?
N2 C6 1.336(3) . ?
N2 C2 1.344(3) . ?
C2 C3 1.379(4) . ?
N3 C8 1.337(3) . ?
N3 C12 1.341(3) . ?
F3 C19 1.335(4) . ?
C3 C4 1.380(5) . ?
C3 H3 0.9500 . ?
N4 C18 1.336(3) . ?
N4 C14 1.341(3) . ?
C4 C5 1.377(4) . ?
C4 H4 0.9500 . ?
C5 C6 1.382(4) . ?
C5 H5 0.9500 . ?
C6 H6 0.9500 . ?
C7 C8 1.510(4) . ?
C7 H7A 0.9900 . ?
C7 H7B 0.9900 . ?
C8 C9 1.387(4) . ?
C9 C10 1.380(5) . ?
C9 H9 0.9500 . ?
C10 C11 1.371(5) . ?
C10 H10 0.9500 . ?
C11 C12 1.390(4) . ?
C11 H11 0.9500 . ?
C12 H12 0.9500 . ?
C13 C14 1.502(3) . ?
C13 H13A 0.9900 . ?
C13 H13B 0.9900 . ?
C14 C15 1.386(3) . ?
C15 C16 1.391(4) . ?
C15 H15 0.9500 . ?
C16 C17 1.382(4) . ?
C16 H16 0.9500 . ?
C17 C18 1.378(4) . ?
C17 H17 0.9500 . ?
C18 H18 0.9500 . ?

loop_
_geom_hbond_atom_site_label_D
_geom_hbond_atom_site_label_H
_geom_hbond_atom_site_label_A
_geom_hbond_distance_DH
_geom_hbond_distance_HA
_geom_hbond_distance_DA
_geom_hbond_angle_DHA
_geom_hbond_site_symmetry_A
O1 H1 O4 0.77(4) 2.25(4) 2.993(3) 161(4) .

loop_
_geom_torsion_atom_site_label_1
_geom_torsion_atom_site_label_2
_geom_torsion_atom_site_label_3
_geom_torsion_atom_site_label_4
_geom_torsion
_geom_torsion_site_symmetry_1
_geom_torsion_site_symmetry_2
_geom_torsion_site_symmetry_3
_geom_torsion_site_symmetry_4
_geom_torsion_publ_flag
O1 Fe1 O1 Fe1 0.0 3_567 . . 3_567 ?
N3 Fe1 O1 Fe1 179.81(7) . . . 3_567 ?
N4 Fe1 O1 Fe1 96.30(8) . . . 3_567 ?
N2 Fe1 O1 Fe1 -85.30(8) . . . 3_567 ?
O1 Fe1 N1 C1 -47.87(17) 3_567 . . . ?
N3 Fe1 N1 C1 132.20(17) . . . . ?
N4 Fe1 N1 C1 -143.71(17) . . . . ?
N2 Fe1 N1 C1 37.01(16) . . . . ?
O1 Fe1 N1 C7 -166.95(16) 3_567 . . . ?
N3 Fe1 N1 C7 13.12(16) . . . . ?
N4 Fe1 N1 C7 97.22(17) . . . . ?
N2 Fe1 N1 C7 -82.06(16) . . . . ?
O1 Fe1 N1 C13 71.28(16) 3_567 . . . ?
N3 Fe1 N1 C13 -108.65(17) . . . . ?
N4 Fe1 N1 C13 -24.55(16) . . . . ?
N2 Fe1 N1 C13 156.17(17) . . . . ?
C7 N1 C1 C2 72.7(3) . . . . ?
C13 N1 C1 C2 -161.0(2) . . . . ?
Fe1 N1 C1 C2 -45.3(2) . . . . ?
O1 Fe1 N2 C6 -14.7(2) . . . . ?
O1 Fe1 N2 C6 -99.3(2) 3_567 . . . ?
N3 Fe1 N2 C6 87.0(2) . . . . ?
N4 Fe1 N2 C6 162.16(19) . . . . ?
N1 Fe1 N2 C6 163.6(2) . . . . ?
O1 Fe1 N2 C2 156.87(17) . . . . ?
O1 Fe1 N2 C2 72.27(18) 3_567 . . . ?
N3 Fe1 N2 C2 -101.48(18) . . . . ?
N4 Fe1 N2 C2 -26.3(3) . . . . ?
N1 Fe1 N2 C2 -24.89(17) . . . . ?
C6 N2 C2 C3 0.7(4) . . . . ?
Fe1 N2 C2 C3 -171.5(2) . . . . ?
C6 N2 C2 C1 179.2(2) . . . . ?
Fe1 N2 C2 C1 6.9(3) . . . . ?
N1 C1 C2 N2 27.4(3) . . . . ?
N1 C1 C2 C3 -154.2(3) . . . . ?
O1 Fe1 N3 C8 -177.53(17) . . . . ?
N4 Fe1 N3 C8 -76.41(18) . . . . ?
N2 Fe1 N3 C8 74.71(18) . . . . ?
N1 Fe1 N3 C8 1.46(17) . . . . ?
O1 Fe1 N3 C12 -10.5(2) . . . . ?
N4 Fe1 N3 C12 90.6(2) . . . . ?
N2 Fe1 N3 C12 -118.3(2) . . . . ?
N1 Fe1 N3 C12 168.5(2) . . . . ?
N2 C2 C3 C4 0.2(4) . . . . ?
C1 C2 C3 C4 -178.2(3) . . . . ?
O1 Fe1 N4 C18 18.0(2) . . . . ?
O1 Fe1 N4 C18 105.2(2) 3_567 . . . ?
N3 Fe1 N4 C18 -81.2(2) . . . . ?
N2 Fe1 N4 C18 -158.93(19) . . . . ?
N1 Fe1 N4 C18 -160.3(2) . . . . ?
O1 Fe1 N4 C14 -176.73(17) . . . . ?
O1 Fe1 N4 C14 -89.50(18) 3_567 . . . ?
N3 Fe1 N4 C14 84.11(18) . . . . ?
N2 Fe1 N4 C14 6.4(3) . . . . ?
N1 Fe1 N4 C14 4.97(17) . . . . ?
C2 C3 C4 C5 -0.7(5) . . . . ?
C3 C4 C5 C6 0.4(4) . . . . ?
C2 N2 C6 C5 -1.0(4) . . . . ?
Fe1 N2 C6 C5 170.2(2) . . . . ?
C4 C5 C6 N2 0.5(4) . . . . ?
C1 N1 C7 C8 -140.7(2) . . . . ?
C13 N1 C7 C8 93.2(3) . . . . ?
Fe1 N1 C7 C8 -25.2(3) . . . . ?
C12 N3 C8 C9 0.2(4) . . . . ?
Fe1 N3 C8 C9 168.1(2) . . . . ?
C12 N3 C8 C7 175.9(2) . . . . ?
Fe1 N3 C8 C7 -16.3(3) . . . . ?
N1 C7 C8 N3 28.6(3) . . . . ?
N1 C7 C8 C9 -155.6(2) . . . . ?
N3 C8 C9 C10 -0.5(4) . . . . ?
C7 C8 C9 C10 -176.0(3) . . . . ?
C8 C9 C10 C11 0.1(4) . . . . ?
C9 C10 C11 C12 0.4(5) . . . . ?
C8 N3 C12 C11 0.3(4) . . . . ?
Fe1 N3 C12 C11 -166.4(2) . . . . ?
C10 C11 C12 N3 -0.6(4) . . . . ?
C1 N1 C13 C14 155.0(2) . . . . ?
C7 N1 C13 C14 -79.5(3) . . . . ?
Fe1 N1 C13 C14 40.3(2) . . . . ?
C18 N4 C14 C15 0.4(4) . . . . ?
Fe1 N4 C14 C15 -165.9(2) . . . . ?
C18 N4 C14 C13 -177.2(2) . . . . ?
Fe1 N4 C14 C13 16.5(3) . . . . ?
N1 C13 C14 N4 -39.5(3) . . . . ?
N1 C13 C14 C15 142.9(3) . . . . ?
N4 C14 C15 C16 -0.7(4) . . . . ?
C13 C14 C15 C16 176.8(3) . . . . ?
C14 C15 C16 C17 0.2(4) . . . . ?
C15 C16 C17 C18 0.6(4) . . . . ?
C14 N4 C18 C17 0.5(4) . . . . ?
Fe1 N4 C18 C17 165.4(2) . . . . ?
C16 C17 C18 N4 -0.9(4) . . . . ?
O3 S1 C19 F1 58.0(3) . . . . ?
O4 S1 C19 F1 -61.8(3) . . . . ?
O2 S1 C19 F1 179.4(3) . . . . ?
O3 S1 C19 F2 176.5(2) . . . . ?
O4 S1 C19 F2 56.7(2) . . . . ?
O2 S1 C19 F2 -62.1(2) . . . . ?
O3 S1 C19 F3 -64.8(3) . . . . ?
O4 S1 C19 F3 175.4(2) . . . . ?
O2 S1 C19 F3 56.6(3) . . . . ?
